data_4077903
loop_
_publ_author_name
'Dallanegra, Romaeo'
'Chaplin, Adrian B.'
'Weller, Andrew S.'

_publ_section_title
;
 Rhodium Cyclopentyl Phosphine Complexes of Wide-Bite-Angle Ligands
 DPEphos and Xantphos
;
_journal_issue 7
_journal_name_full Organometallics
_journal_page_first 2720
_journal_paper_doi 10.1021/om201034m
_journal_volume 31
_journal_year 2012
_chemical_formula_moiety 'C54 H57 O P3 Rh, C32 H12 B F24'
_chemical_formula_sum 'C86 H69 B F24 O P3 Rh'
_chemical_formula_weight 1781.04
_chemical_melting_point ?
_space_group_IT_number 2
_symmetry_cell_setting triclinic
_symmetry_space_group_name_Hall '-P 1'
_symmetry_space_group_name_H-M 'P -1'
_atom_sites_solution_hydrogens geom
_atom_sites_solution_primary direct
_atom_sites_solution_secondary difmap
_audit_creation_method SHELXL-97
_cell_angle_alpha 84.2396(4)
_cell_angle_beta 72.9026(4)
_cell_angle_gamma 85.5884(4)
_cell_formula_units_Z 2
_cell_length_a 12.81190(10)
_cell_length_b 16.2707(2)
_cell_length_c 20.9044(2)
_cell_measurement_reflns_used 16535
_cell_measurement_temperature 150(2)
_cell_measurement_theta_max 27.485
_cell_measurement_theta_min 5.097
_cell_volume 4138.93(7)
_computing_cell_refinement 'Denzo/Scalepack (Otwinowski & Minor 1997)'
_computing_data_collection 'Collect (Nonius BV, 1997-2000)'
_computing_data_reduction 'Denzo/Scalepack (Otwinowski & Minor 1997)'
_computing_molecular_graphics 'ORTEP3 (Farrugia, 1997)'
_computing_publication_material 'Bruker SHELXTL'
_computing_structure_refinement 'SHELXL-97 (Sheldrick, 2008)'
_computing_structure_solution 'SIR2004 (Burla et al., 2005)'
_diffrn_ambient_temperature 150(2)
_diffrn_detector_area_resol_mean 9
_diffrn_measured_fraction_theta_full 0.989
_diffrn_measured_fraction_theta_max 0.989
_diffrn_measurement_device '95mm CCD camera on \k-goniostat'
_diffrn_measurement_device_type KappaCCD
_diffrn_measurement_method CCD
_diffrn_radiation_monochromator 'horizonally mounted graphite crystal'
_diffrn_radiation_source 'fine-focus sealed tube'
_diffrn_radiation_type MoK\a
_diffrn_radiation_wavelength 0.71073
_diffrn_reflns_av_R_equivalents 0.0243
_diffrn_reflns_av_sigmaI/netI 0.0394
_diffrn_reflns_limit_h_max 15
_diffrn_reflns_limit_h_min -15
_diffrn_reflns_limit_k_max 19
_diffrn_reflns_limit_k_min -19
_diffrn_reflns_limit_l_max 24
_diffrn_reflns_limit_l_min -24
_diffrn_reflns_number 25833
_diffrn_reflns_theta_full 25.03
_diffrn_reflns_theta_max 25.03
_diffrn_reflns_theta_min 5.09
_exptl_absorpt_coefficient_mu 0.364
_exptl_absorpt_correction_T_max 1.0
_exptl_absorpt_correction_T_min 0.895
_exptl_absorpt_correction_type multi-scan
_exptl_absorpt_process_details 'Denzo/Scalepack (Otwinowski & Minor 1997)'
_exptl_crystal_colour orange
_exptl_crystal_density_diffrn 1.429
_exptl_crystal_density_meas ?
_exptl_crystal_density_method 'not measured'
_exptl_crystal_description prismatic
_exptl_crystal_F_000 1808
_exptl_crystal_size_max 0.40
_exptl_crystal_size_mid 0.30
_exptl_crystal_size_min 0.24
_platon_squeeze_details ' '
_refine_diff_density_max 0.706
_refine_diff_density_min -0.399
_refine_diff_density_rms 0.075
_refine_ls_extinction_method none
_refine_ls_goodness_of_fit_ref 1.073
_refine_ls_hydrogen_treatment mixed
_refine_ls_matrix_type full
_refine_ls_number_parameters 1089
_refine_ls_number_reflns 14469
_refine_ls_number_restraints 382
_refine_ls_restrained_S_all 1.121
_refine_ls_R_factor_all 0.0513
_refine_ls_R_factor_gt 0.0420
_refine_ls_shift/su_max 0.002
_refine_ls_shift/su_mean 0.000
_refine_ls_structure_factor_coef Fsqd
_refine_ls_weighting_details 'calc w=1/[\s^2^(Fo^2^)+(0.0666P)^2^+3.1757P] where P=(Fo^2^+2Fc^2^)/3'
_refine_ls_weighting_scheme calc
_refine_ls_wR_factor_gt 0.1138
_refine_ls_wR_factor_ref 0.1190
_reflns_number_gt 12166
_reflns_number_total 14469
_reflns_threshold_expression >2sigma(I)
_cod_data_source_file om201034m_si_001.cif
_cod_data_source_block 001rd08
_cod_depositor_comments
;
The following automatic conversions were performed:

'_chemical_melting_point' value 'not measured' was changed to '?' -
the value is undefined or not given.

'_symmetry_cell_setting' value
'Triclinic' changed to 'triclinic' according to
/home/saulius/struct/CIF-dictionaries/cif_core.dic dictionary named
'cif_core.dic' version 2.4.1 from 2010-06-29.

Automatic conversion script
Id: cif_fix_values 1715 2011-07-08 13:25:40Z adriana 

The following automatic conversions were performed:

'_exptl_crystal_density_meas' value 'not measured' was changed to '?'
- the value is perceived as not measured.

Automatic conversion script
Id: cif_fix_values 3008 2015-01-20 13:52:24Z robertas 
;
_cod_original_sg_symbol_H-M P-1
_cod_database_code 4077903

loop_
_symmetry_equiv_pos_as_xyz
'x, y, z'
'-x, -y, -z'

loop_
_atom_site_label
_atom_site_type_symbol
_atom_site_fract_x
_atom_site_fract_y
_atom_site_fract_z
_atom_site_U_iso_or_equiv
_atom_site_adp_type
_atom_site_occupancy
_atom_site_symmetry_multiplicity
_atom_site_calc_flag
_atom_site_refinement_flags
_atom_site_disorder_assembly
_atom_site_disorder_group
Rh1 Rh 0.376969(17) 0.374080(12) 0.732714(10) 0.01636(8) Uani 1 1 d D . .
P1 P 0.25439(6) 0.42060(4) 0.82306(4) 0.01942(16) Uani 1 1 d . B .
P3 P 0.54126(6) 0.42797(4) 0.73446(4) 0.01911(16) Uani 1 1 d . . .
P2 P 0.36459(6) 0.22657(4) 0.74439(3) 0.01691(16) Uani 1 1 d . . .
O1 O 0.48036(15) 0.34390(11) 0.63374(9) 0.0197(4) Uani 1 1 d . . .
C1 C 0.1545(2) 0.47000(18) 0.78138(15) 0.0248(6) Uani 1 1 d . . .
H1 H 0.0870 0.4951 0.8122 0.030 Uiso 1 1 calc R . .
C2 C 0.1336(2) 0.40402(19) 0.73885(16) 0.0265(7) Uani 1 1 d D . .
H2A H 0.1129 0.3513 0.7661 0.032 Uiso 1 1 calc R . .
H2B H 0.0764 0.4235 0.7170 0.032 Uiso 1 1 calc R . .
C3 C 0.2451(2) 0.39555(18) 0.68798(14) 0.0217(6) Uani 1 1 d D . .
H3 H 0.2571(19) 0.3636(15) 0.6516(13) 0.026 Uiso 1 1 d D . .
C4 C 0.2982(2) 0.47044(18) 0.68136(14) 0.0234(6) Uani 1 1 d D . .
H4 H 0.347(2) 0.4886(14) 0.6408(13) 0.028 Uiso 1 1 d D . .
C5 C 0.2220(3) 0.53130(19) 0.72634(16) 0.0277(7) Uani 1 1 d D . .
H5A H 0.1757 0.5657 0.7025 0.033 Uiso 1 1 calc R . .
H5B H 0.2628 0.5676 0.7448 0.033 Uiso 1 1 calc R . .
C6 C 0.1828(2) 0.34154(18) 0.88535(15) 0.0233(6) Uani 1 1 d . . .
H6 H 0.1554 0.3036 0.8598 0.028 Uiso 1 1 calc R A 1
C7 C 0.2530(3) 0.28586(19) 0.92301(16) 0.0292(7) Uani 0.537(11) 1 d PDU B 1
H7A H 0.3010 0.3189 0.9387 0.035 Uiso 0.537(11) 1 calc PR B 1
H7B H 0.2982 0.2437 0.8944 0.035 Uiso 0.537(11) 1 calc PR B 1
C8 C 0.1635(6) 0.2454(5) 0.9831(4) 0.0345(14) Uani 0.537(11) 1 d PDU B 1
H8A H 0.1604 0.1862 0.9770 0.041 Uiso 0.537(11) 1 calc PR B 1
H8B H 0.1817 0.2494 1.0255 0.041 Uiso 0.537(11) 1 calc PR B 1
C9 C 0.0518(7) 0.2903(7) 0.9866(7) 0.0331(17) Uani 0.537(11) 1 d PDU B 1
H9A H 0.0058 0.2566 0.9699 0.040 Uiso 0.537(11) 1 calc PR B 1
H9B H 0.0122 0.3030 1.0332 0.040 Uiso 0.537(11) 1 calc PR B 1
C10 C 0.0824(3) 0.3695(2) 0.94098(16) 0.0318(7) Uani 0.537(11) 1 d PDU B 1
H10A H 0.1006 0.4127 0.9655 0.038 Uiso 0.537(11) 1 calc PR B 1
H10B H 0.0221 0.3911 0.9224 0.038 Uiso 0.537(11) 1 calc PR B 1
C107 C 0.2530(3) 0.28586(19) 0.92301(16) 0.0292(7) Uani 0.463(11) 1 d PDU B 2
H10C H 0.2732 0.2325 0.9025 0.035 Uiso 0.463(11) 1 calc PR B 2
H10D H 0.3210 0.3131 0.9197 0.035 Uiso 0.463(11) 1 calc PR B 2
C108 C 0.1874(8) 0.2711(7) 0.9959(3) 0.0345(14) Uani 0.463(11) 1 d PDU B 2
H10E H 0.2098 0.3069 1.0247 0.041 Uiso 0.463(11) 1 calc PR B 2
H10F H 0.1949 0.2125 1.0128 0.041 Uiso 0.463(11) 1 calc PR B 2
C109 C 0.0702(8) 0.2946(8) 0.9928(8) 0.0331(17) Uani 0.463(11) 1 d PDU B 2
H10G H 0.0389 0.2484 0.9784 0.040 Uiso 0.463(11) 1 calc PR B 2
H10H H 0.0224 0.3093 1.0372 0.040 Uiso 0.463(11) 1 calc PR B 2
C110 C 0.0824(3) 0.3695(2) 0.94098(16) 0.0318(7) Uani 0.463(11) 1 d PDU B 2
H11A H 0.0956 0.4200 0.9595 0.038 Uiso 0.463(11) 1 calc PR B 2
H11B H 0.0171 0.3796 0.9246 0.038 Uiso 0.463(11) 1 calc PR B 2
C11 C 0.2869(2) 0.50524(18) 0.86509(15) 0.0256(7) Uani 1 1 d . . .
H11 H 0.3405 0.5385 0.8292 0.031 Uiso 1 1 calc R B .
C12 C 0.1901(3) 0.56746(19) 0.89530(16) 0.0314(7) Uani 1 1 d . B .
H12A H 0.1843 0.6134 0.8615 0.038 Uiso 1 1 calc R . .
H12B H 0.1201 0.5393 0.9106 0.038 Uiso 1 1 calc R . .
C13 C 0.2168(3) 0.6000(2) 0.95485(18) 0.0394(8) Uani 1 1 d . . .
H13A H 0.2121 0.6612 0.9513 0.047 Uiso 1 1 calc R B .
H13B H 0.1648 0.5797 0.9978 0.047 Uiso 1 1 calc R . .
C14 C 0.3328(3) 0.5676(2) 0.95167(18) 0.0391(8) Uani 1 1 d . B .
H14A H 0.3435 0.5603 0.9970 0.047 Uiso 1 1 calc R . .
H14B H 0.3874 0.6054 0.9224 0.047 Uiso 1 1 calc R . .
C15 C 0.3408(3) 0.4843(2) 0.92177(17) 0.0343(8) Uani 1 1 d . B .
H15A H 0.3007 0.4420 0.9556 0.041 Uiso 1 1 calc R . .
H15B H 0.4179 0.4642 0.9039 0.041 Uiso 1 1 calc R . .
C16 C 0.4219(2) 0.20565(17) 0.65522(14) 0.0197(6) Uani 1 1 d . . .
C17 C 0.4163(2) 0.13011(18) 0.63118(15) 0.0239(6) Uani 1 1 d . . .
H17 H 0.3788 0.0867 0.6608 0.029 Uiso 1 1 calc R . .
C18 C 0.4651(3) 0.11779(18) 0.56435(16) 0.0274(7) Uani 1 1 d . . .
H18 H 0.4615 0.0656 0.5485 0.033 Uiso 1 1 calc R . .
C19 C 0.5194(3) 0.18059(18) 0.51990(15) 0.0254(7) Uani 1 1 d . . .
H19 H 0.5527 0.1709 0.4741 0.031 Uiso 1 1 calc R . .
C20 C 0.5254(2) 0.25740(18) 0.54188(14) 0.0209(6) Uani 1 1 d . . .
C21 C 0.4766(2) 0.26661(17) 0.60962(14) 0.0197(6) Uani 1 1 d . . .
C22 C 0.6113(2) 0.43365(17) 0.64397(14) 0.0218(6) Uani 1 1 d . . .
C23 C 0.7002(3) 0.48225(19) 0.61299(16) 0.0284(7) Uani 1 1 d . . .
H23 H 0.7251 0.5169 0.6388 0.034 Uiso 1 1 calc R . .
C24 C 0.7525(3) 0.4805(2) 0.54521(16) 0.0319(7) Uani 1 1 d . . .
H24 H 0.8134 0.5135 0.5248 0.038 Uiso 1 1 calc R . .
C25 C 0.7162(3) 0.43061(19) 0.50664(16) 0.0286(7) Uani 1 1 d . . .
H25 H 0.7540 0.4287 0.4603 0.034 Uiso 1 1 calc R . .
C26 C 0.6254(2) 0.38352(18) 0.53487(15) 0.0235(6) Uani 1 1 d . . .
C27 C 0.5758(2) 0.38751(17) 0.60299(14) 0.0207(6) Uani 1 1 d . . .
C28 C 0.5743(3) 0.33248(18) 0.49534(14) 0.0247(6) Uani 1 1 d . . .
C29 C 0.4787(3) 0.3849(2) 0.47773(16) 0.0330(7) Uani 1 1 d . . .
H29A H 0.4442 0.3524 0.4533 0.049 Uiso 1 1 calc R . .
H29B H 0.5069 0.4349 0.4496 0.049 Uiso 1 1 calc R . .
H29C H 0.4247 0.4007 0.5192 0.049 Uiso 1 1 calc R . .
C30 C 0.6578(3) 0.3065(2) 0.43055(16) 0.0360(8) Uani 1 1 d . . .
H30A H 0.7172 0.2720 0.4417 0.054 Uiso 1 1 calc R . .
H30B H 0.6878 0.3560 0.4023 0.054 Uiso 1 1 calc R . .
H30C H 0.6219 0.2750 0.4062 0.054 Uiso 1 1 calc R . .
C43 C 0.5426(2) 0.53657(17) 0.75118(14) 0.0205(6) Uani 1 1 d . . .
C48 C 0.5875(2) 0.56194(19) 0.79810(16) 0.0265(7) Uani 1 1 d . . .
H48 H 0.6249 0.5226 0.8214 0.032 Uiso 1 1 calc R . .
C47 C 0.5785(3) 0.6450(2) 0.81143(17) 0.0321(7) Uani 1 1 d . . .
H47 H 0.6090 0.6618 0.8440 0.039 Uiso 1 1 calc R . .
C46 C 0.5252(3) 0.70275(19) 0.77733(17) 0.0320(7) Uani 1 1 d . . .
H46 H 0.5184 0.7591 0.7868 0.038 Uiso 1 1 calc R . .
C45 C 0.4817(3) 0.67809(19) 0.72921(16) 0.0303(7) Uani 1 1 d . . .
H45 H 0.4460 0.7178 0.7052 0.036 Uiso 1 1 calc R . .
C44 C 0.4902(3) 0.59584(18) 0.71610(15) 0.0265(7) Uani 1 1 d . . .
H44 H 0.4603 0.5794 0.6831 0.032 Uiso 1 1 calc R . .
C49 C 0.6461(2) 0.37887(17) 0.77209(15) 0.0227(6) Uani 1 1 d . . .
C50 C 0.6151(3) 0.35680(18) 0.84131(16) 0.0257(7) Uani 1 1 d . . .
H50 H 0.5413 0.3668 0.8669 0.031 Uiso 1 1 calc R . .
C51 C 0.6898(3) 0.32076(19) 0.87316(17) 0.0319(7) Uani 1 1 d . . .
H51 H 0.6675 0.3070 0.9203 0.038 Uiso 1 1 calc R . .
C52 C 0.7973(3) 0.3047(2) 0.83618(19) 0.0350(8) Uani 1 1 d . . .
H52 H 0.8490 0.2804 0.8579 0.042 Uiso 1 1 calc R . .
C53 C 0.8287(3) 0.3241(2) 0.76792(19) 0.0385(8) Uani 1 1 d . . .
H53 H 0.9020 0.3120 0.7424 0.046 Uiso 1 1 calc R . .
C54 C 0.7537(3) 0.3616(2) 0.73578(17) 0.0309(7) Uani 1 1 d . . .
H54 H 0.7766 0.3754 0.6887 0.037 Uiso 1 1 calc R . .
C31 C 0.2306(2) 0.18073(17) 0.76543(15) 0.0210(6) Uani 1 1 d . . .
C36 C 0.1857(3) 0.13947(19) 0.82828(16) 0.0282(7) Uani 1 1 d . . .
H36 H 0.2273 0.1309 0.8595 0.034 Uiso 1 1 calc R . .
C35 C 0.0811(3) 0.1108(2) 0.84569(17) 0.0363(8) Uani 1 1 d . . .
H35 H 0.0510 0.0834 0.8888 0.044 Uiso 1 1 calc R . .
C34 C 0.0206(3) 0.1222(2) 0.80028(18) 0.0362(8) Uani 1 1 d . . .
H34 H -0.0514 0.1030 0.8123 0.043 Uiso 1 1 calc R . .
C33 C 0.0646(3) 0.1611(2) 0.73809(18) 0.0332(8) Uani 1 1 d . . .
H33 H 0.0234 0.1681 0.7067 0.040 Uiso 1 1 calc R . .
C32 C 0.1689(3) 0.19041(19) 0.72052(16) 0.0267(7) Uani 1 1 d . . .
H32 H 0.1984 0.2175 0.6772 0.032 Uiso 1 1 calc R . .
C37 C 0.4436(2) 0.15065(17) 0.78464(13) 0.0183(6) Uani 1 1 d . . .
C42 C 0.5218(3) 0.18215(18) 0.80814(16) 0.0271(7) Uani 1 1 d . . .
H42 H 0.5275 0.2403 0.8061 0.033 Uiso 1 1 calc R . .
C41 C 0.5916(3) 0.1294(2) 0.83444(17) 0.0329(8) Uani 1 1 d . . .
H41 H 0.6460 0.1514 0.8496 0.040 Uiso 1 1 calc R . .
C40 C 0.5823(3) 0.04524(19) 0.83863(16) 0.0287(7) Uani 1 1 d . . .
H40 H 0.6302 0.0090 0.8567 0.034 Uiso 1 1 calc R . .
C39 C 0.5035(3) 0.01337(19) 0.81657(17) 0.0315(7) Uani 1 1 d . . .
H39 H 0.4970 -0.0448 0.8197 0.038 Uiso 1 1 calc R . .
C38 C 0.4336(3) 0.06600(18) 0.78980(15) 0.0267(7) Uani 1 1 d . . .
H38 H 0.3790 0.0439 0.7750 0.032 Uiso 1 1 calc R . .
B200 B 0.1371(3) 0.1407(2) 0.22746(17) 0.0206(7) Uani 1 1 d . . .
C201 C 0.1976(2) 0.08686(17) 0.27770(14) 0.0196(6) Uani 1 1 d . . .
C202 C 0.2710(2) 0.11960(18) 0.30570(14) 0.0223(6) Uani 1 1 d . . .
H202 H 0.2839 0.1769 0.2969 0.027 Uiso 1 1 calc R . .
C203 C 0.3254(2) 0.07119(19) 0.34573(15) 0.0244(6) Uani 1 1 d . . .
C204 C 0.3097(2) -0.0129(2) 0.36015(16) 0.0283(7) Uani 1 1 d . . .
H204 H 0.3464 -0.0458 0.3878 0.034 Uiso 1 1 calc R . .
C205 C 0.2384(2) -0.04694(19) 0.33267(16) 0.0274(7) Uani 1 1 d D C .
C206 C 0.1845(2) 0.00117(18) 0.29264(15) 0.0243(6) Uani 1 1 d . . .
H206 H 0.1366 -0.0246 0.2745 0.029 Uiso 1 1 calc R . .
C207 C 0.4046(3) 0.1099(2) 0.37226(18) 0.0362(8) Uani 1 1 d . . .
F1 F 0.4179(2) 0.06957(14) 0.42803(13) 0.0659(7) Uani 1 1 d U . .
F2 F 0.50500(18) 0.11222(17) 0.32683(15) 0.0678(7) Uani 1 1 d U . .
F3 F 0.37813(18) 0.18835(12) 0.38493(11) 0.0459(5) Uani 1 1 d U . .
C208 C 0.2177(3) -0.1369(2) 0.35024(17) 0.0420(9) Uani 1 1 d D . .
F4 F 0.1323(7) -0.1502(4) 0.4032(4) 0.089(3) Uani 0.616(18) 1 d PDU C 1
F5 F 0.1888(9) -0.1689(3) 0.3004(4) 0.065(2) Uani 0.616(18) 1 d PDU C 1
F6 F 0.2999(6) -0.1835(3) 0.3597(6) 0.068(2) Uani 0.616(18) 1 d PDU C 1
F104 F 0.3106(5) -0.1842(4) 0.3328(7) 0.042(3) Uani 0.384(18) 1 d PDU C 2
F105 F 0.1831(14) -0.1540(5) 0.4176(3) 0.074(3) Uani 0.384(18) 1 d PDU C 2
F106 F 0.1469(10) -0.1665(5) 0.3268(8) 0.063(3) Uani 0.384(18) 1 d PDU C 2
C209 C 0.2100(2) 0.12167(16) 0.15183(14) 0.0183(6) Uani 1 1 d . . .
C210 C 0.1828(2) 0.06632(17) 0.11265(14) 0.0208(6) Uani 1 1 d . . .
H210 H 0.1154 0.0400 0.1297 0.025 Uiso 1 1 calc R . .
C211 C 0.2510(2) 0.04851(17) 0.04967(15) 0.0229(6) Uani 1 1 d . . .
C212 C 0.3497(3) 0.08521(18) 0.02263(15) 0.0256(7) Uani 1 1 d . . .
H212 H 0.3958 0.0737 -0.0206 0.031 Uiso 1 1 calc R . .
C213 C 0.3798(2) 0.13998(18) 0.06089(15) 0.0235(6) Uani 1 1 d . . .
C214 C 0.3116(2) 0.15639(17) 0.12358(15) 0.0219(6) Uani 1 1 d . . .
H214 H 0.3349 0.1930 0.1487 0.026 Uiso 1 1 calc R . .
C215 C 0.2136(3) -0.0104(2) 0.01122(17) 0.0357(8) Uani 1 1 d . . .
F7 F 0.1977(2) -0.08528(13) 0.04421(12) 0.0539(6) Uani 1 1 d U . .
F8 F 0.1173(2) 0.01467(17) 0.00150(14) 0.0682(7) Uani 1 1 d U . .
F9 F 0.2830(2) -0.02167(16) -0.04827(11) 0.0636(7) Uani 1 1 d U . .
C216 C 0.4846(3) 0.1831(2) 0.03267(17) 0.0330(8) Uani 1 1 d . . .
F10 F 0.55962(18) 0.14228(18) -0.01160(13) 0.0679(8) Uani 1 1 d U . .
F11 F 0.4685(2) 0.25737(18) 0.00320(18) 0.0924(11) Uani 1 1 d U . .
F12 F 0.53030(19) 0.19744(18) 0.07913(12) 0.0637(7) Uani 1 1 d U . .
C217 C 0.0088(2) 0.11819(17) 0.24478(14) 0.0211(6) Uani 1 1 d . . .
C218 C -0.0513(2) 0.08682(18) 0.30770(15) 0.0244(6) Uani 1 1 d . . .
H218 H -0.0146 0.0717 0.3409 0.029 Uiso 1 1 calc R . .
C219 C -0.1633(2) 0.07643(19) 0.32447(16) 0.0278(7) Uani 1 1 d . . .
C220 C -0.2189(2) 0.09663(19) 0.27705(17) 0.0306(7) Uani 1 1 d . . .
H220 H -0.2950 0.0888 0.2878 0.037 Uiso 1 1 calc R . .
C221 C -0.1619(2) 0.12833(19) 0.21396(16) 0.0273(7) Uani 1 1 d . . .
C222 C -0.0506(2) 0.13940(18) 0.19844(15) 0.0240(6) Uani 1 1 d . . .
H222 H -0.0133 0.1622 0.1548 0.029 Uiso 1 1 calc R . .
C223 C -0.2215(3) 0.0432(2) 0.39437(18) 0.0375(8) Uani 1 1 d . . .
F13 F -0.1942(2) -0.03653(15) 0.40561(13) 0.0690(8) Uani 1 1 d U . .
F14 F -0.2004(2) 0.08348(18) 0.44068(11) 0.0685(8) Uani 1 1 d U . .
F15 F -0.33014(16) 0.04805(14) 0.40719(11) 0.0514(6) Uani 1 1 d U . .
C224 C -0.2214(3) 0.1549(2) 0.16304(19) 0.0380(8) Uani 1 1 d . . .
F16 F -0.3109(2) 0.11514(17) 0.17185(14) 0.0675(8) Uani 1 1 d U . .
F17 F -0.2523(3) 0.23459(15) 0.16356(16) 0.0771(8) Uani 1 1 d U . .
F18 F -0.1603(2) 0.1465(2) 0.10009(13) 0.0817(9) Uani 1 1 d U . .
C225 C 0.1285(2) 0.24019(18) 0.23694(14) 0.0199(6) Uani 1 1 d . . .
C226 C 0.0923(2) 0.27004(19) 0.30112(15) 0.0254(7) Uani 1 1 d . . .
H226 H 0.0779 0.2314 0.3395 0.030 Uiso 1 1 calc R . .
C227 C 0.0769(3) 0.3538(2) 0.31044(16) 0.0279(7) Uani 1 1 d . . .
C228 C 0.0977(2) 0.41279(19) 0.25580(16) 0.0278(7) Uani 1 1 d . . .
H228 H 0.0890 0.4702 0.2619 0.033 Uiso 1 1 calc R . .
C229 C 0.1314(2) 0.38485(18) 0.19232(15) 0.0238(6) Uani 1 1 d . . .
C230 C 0.1457(2) 0.30106(18) 0.18358(15) 0.0223(6) Uani 1 1 d . . .
H230 H 0.1683 0.2843 0.1391 0.027 Uiso 1 1 calc R . .
C231 C 0.0381(3) 0.3804(2) 0.38023(18) 0.0411(9) Uani 1 1 d . . .
F19 F -0.0393(2) 0.33443(19) 0.42110(12) 0.0716(8) Uani 1 1 d U . .
F20 F 0.1173(2) 0.37290(18) 0.41005(11) 0.0681(7) Uani 1 1 d U . .
F21 F 0.0023(4) 0.45793(18) 0.38334(14) 0.1204(15) Uani 1 1 d U . .
C232 C 0.1551(3) 0.44489(19) 0.13132(16) 0.0293(7) Uani 1 1 d . . .
F22 F 0.1381(2) 0.52362(12) 0.14578(11) 0.0547(6) Uani 1 1 d U . .
F23 F 0.09110(17) 0.43511(13) 0.09228(10) 0.0438(5) Uani 1 1 d U . .
F24 F 0.25779(16) 0.43579(14) 0.09301(11) 0.0503(6) Uani 1 1 d U . .

loop_
_atom_site_aniso_label
_atom_site_aniso_U_11
_atom_site_aniso_U_22
_atom_site_aniso_U_33
_atom_site_aniso_U_23
_atom_site_aniso_U_13
_atom_site_aniso_U_12
Rh1 0.01573(13) 0.01547(13) 0.01691(13) -0.00043(8) -0.00330(9) -0.00153(8)
P1 0.0183(4) 0.0190(4) 0.0188(4) -0.0010(3) -0.0024(3) 0.0000(3)
P3 0.0182(4) 0.0177(4) 0.0208(4) -0.0028(3) -0.0036(3) -0.0034(3)
P2 0.0170(4) 0.0156(4) 0.0181(4) 0.0006(3) -0.0054(3) -0.0021(3)
O1 0.0206(10) 0.0185(10) 0.0178(10) -0.0033(8) 0.0002(8) -0.0076(8)
C1 0.0207(15) 0.0261(16) 0.0260(16) -0.0009(12) -0.0063(13) 0.0049(12)
C2 0.0195(15) 0.0292(16) 0.0317(17) 0.0019(13) -0.0107(13) 0.0016(13)
C3 0.0219(15) 0.0242(15) 0.0204(15) -0.0012(12) -0.0100(12) 0.0043(12)
C4 0.0258(16) 0.0216(15) 0.0203(15) 0.0049(12) -0.0057(13) 0.0011(12)
C5 0.0276(17) 0.0236(16) 0.0298(17) 0.0033(13) -0.0083(14) 0.0043(13)
C6 0.0210(15) 0.0234(15) 0.0235(15) -0.0005(12) -0.0036(12) -0.0010(12)
C7 0.0333(16) 0.0252(15) 0.0284(16) -0.0004(12) -0.0094(13) 0.0022(13)
C8 0.041(3) 0.035(3) 0.024(2) 0.0012(19) -0.0072(19) 0.009(2)
C9 0.033(2) 0.0330(19) 0.027(2) 0.0030(18) -0.001(2) -0.0025(19)
C10 0.0266(16) 0.0321(16) 0.0292(16) 0.0045(13) 0.0005(13) 0.0023(13)
C107 0.0333(16) 0.0252(15) 0.0284(16) -0.0004(12) -0.0094(13) 0.0022(13)
C108 0.041(3) 0.035(3) 0.024(2) 0.0012(19) -0.0072(19) 0.009(2)
C109 0.033(2) 0.0330(19) 0.027(2) 0.0030(18) -0.001(2) -0.0025(19)
C110 0.0266(16) 0.0321(16) 0.0292(16) 0.0045(13) 0.0005(13) 0.0023(13)
C11 0.0229(15) 0.0241(15) 0.0257(16) -0.0048(12) 0.0003(13) -0.0023(13)
C12 0.0345(18) 0.0235(16) 0.0329(18) -0.0073(13) -0.0037(15) 0.0016(14)
C13 0.049(2) 0.0315(18) 0.0315(19) -0.0088(14) -0.0031(16) 0.0075(16)
C14 0.043(2) 0.041(2) 0.0325(19) -0.0132(15) -0.0032(16) -0.0116(16)
C15 0.0303(18) 0.0378(19) 0.0365(19) -0.0142(15) -0.0099(15) 0.0026(15)
C16 0.0179(14) 0.0222(15) 0.0193(14) -0.0003(11) -0.0066(12) -0.0002(12)
C17 0.0283(16) 0.0174(14) 0.0266(16) 0.0010(12) -0.0089(13) -0.0046(12)
C18 0.0374(18) 0.0182(15) 0.0292(17) -0.0057(12) -0.0121(14) -0.0025(13)
C19 0.0278(16) 0.0269(16) 0.0223(16) -0.0044(12) -0.0078(13) -0.0003(13)
C20 0.0206(15) 0.0225(15) 0.0186(15) -0.0012(11) -0.0045(12) -0.0008(12)
C21 0.0195(14) 0.0172(14) 0.0237(15) -0.0027(11) -0.0083(12) 0.0007(11)
C22 0.0205(15) 0.0202(14) 0.0220(15) -0.0022(12) -0.0018(12) -0.0017(12)
C23 0.0254(16) 0.0281(17) 0.0303(17) -0.0040(13) -0.0034(14) -0.0103(13)
C24 0.0270(17) 0.0317(17) 0.0321(18) -0.0008(14) 0.0014(14) -0.0133(14)
C25 0.0281(17) 0.0288(17) 0.0229(16) -0.0012(13) 0.0019(13) -0.0030(14)
C26 0.0233(15) 0.0227(15) 0.0227(15) -0.0002(12) -0.0046(13) 0.0003(12)
C27 0.0175(14) 0.0170(14) 0.0240(15) 0.0011(11) -0.0012(12) -0.0024(11)
C28 0.0289(16) 0.0239(15) 0.0190(15) -0.0014(12) -0.0026(13) -0.0055(13)
C29 0.045(2) 0.0285(17) 0.0254(17) 0.0052(13) -0.0118(15) -0.0078(15)
C30 0.045(2) 0.0343(18) 0.0231(17) -0.0053(14) 0.0016(15) -0.0079(16)
C43 0.0176(14) 0.0181(14) 0.0244(15) -0.0025(11) -0.0025(12) -0.0056(11)
C48 0.0226(16) 0.0242(16) 0.0337(17) -0.0047(13) -0.0084(13) -0.0030(13)
C47 0.0322(18) 0.0289(17) 0.0395(19) -0.0081(14) -0.0147(15) -0.0035(14)
C46 0.0344(18) 0.0183(15) 0.043(2) -0.0059(14) -0.0088(15) -0.0049(13)
C45 0.0333(18) 0.0236(16) 0.0328(18) 0.0017(13) -0.0089(14) -0.0020(14)
C44 0.0311(17) 0.0236(16) 0.0261(16) -0.0017(12) -0.0087(13) -0.0073(13)
C49 0.0231(15) 0.0165(14) 0.0303(16) -0.0055(12) -0.0085(13) -0.0036(12)
C50 0.0236(16) 0.0216(15) 0.0320(17) -0.0046(12) -0.0076(13) -0.0007(12)
C51 0.0389(19) 0.0249(16) 0.0359(18) -0.0028(14) -0.0159(16) -0.0049(14)
C52 0.0330(19) 0.0291(17) 0.051(2) -0.0023(15) -0.0246(17) -0.0009(14)
C53 0.0244(17) 0.040(2) 0.051(2) -0.0073(17) -0.0103(16) 0.0023(15)
C54 0.0225(16) 0.0328(17) 0.0364(18) -0.0060(14) -0.0064(14) 0.0006(14)
C31 0.0171(14) 0.0176(14) 0.0277(16) -0.0014(12) -0.0054(12) -0.0021(11)
C36 0.0272(17) 0.0312(17) 0.0273(17) 0.0016(13) -0.0089(14) -0.0089(14)
C35 0.0308(18) 0.042(2) 0.0329(18) 0.0046(15) -0.0041(15) -0.0127(15)
C34 0.0243(17) 0.040(2) 0.044(2) -0.0012(16) -0.0076(15) -0.0121(15)
C33 0.0279(17) 0.0359(18) 0.041(2) 0.0027(15) -0.0180(15) -0.0065(14)
C32 0.0260(16) 0.0253(16) 0.0285(17) 0.0032(13) -0.0087(13) -0.0024(13)
C37 0.0180(14) 0.0180(14) 0.0168(14) 0.0012(11) -0.0030(11) 0.0001(11)
C42 0.0311(17) 0.0195(15) 0.0338(17) 0.0015(13) -0.0147(14) -0.0034(13)
C41 0.0295(17) 0.0339(18) 0.0412(19) 0.0039(15) -0.0208(15) -0.0046(14)
C40 0.0280(17) 0.0304(17) 0.0282(17) 0.0011(13) -0.0118(14) 0.0062(13)
C39 0.0393(19) 0.0188(15) 0.0358(18) 0.0004(13) -0.0121(15) 0.0045(14)
C38 0.0312(17) 0.0229(16) 0.0295(17) -0.0010(13) -0.0145(14) -0.0025(13)
B200 0.0164(16) 0.0211(17) 0.0239(17) 0.0005(13) -0.0053(13) -0.0029(13)
C201 0.0158(14) 0.0214(14) 0.0191(14) -0.0019(11) -0.0014(11) -0.0006(11)
C202 0.0187(15) 0.0230(15) 0.0235(15) -0.0030(12) -0.0028(12) -0.0022(12)
C203 0.0174(15) 0.0280(16) 0.0277(16) -0.0003(13) -0.0072(13) -0.0005(12)
C204 0.0200(15) 0.0338(18) 0.0298(17) 0.0043(13) -0.0083(13) 0.0011(13)
C205 0.0204(15) 0.0238(16) 0.0370(18) 0.0032(13) -0.0082(14) -0.0027(12)
C206 0.0204(15) 0.0252(16) 0.0279(16) -0.0014(12) -0.0071(13) -0.0053(12)
C207 0.035(2) 0.039(2) 0.040(2) -0.0028(15) -0.0215(17) -0.0002(16)
F1 0.104(2) 0.0495(13) 0.0734(17) 0.0082(12) -0.0720(16) -0.0137(13)
F2 0.0282(12) 0.0876(19) 0.097(2) -0.0296(15) -0.0239(13) -0.0087(12)
F3 0.0530(13) 0.0352(11) 0.0622(14) -0.0109(10) -0.0344(11) -0.0008(10)
C208 0.039(2) 0.0276(18) 0.064(3) 0.0098(17) -0.025(2) -0.0058(16)
F4 0.074(4) 0.059(3) 0.111(5) 0.026(3) 0.007(3) -0.036(3)
F5 0.065(4) 0.027(2) 0.117(5) 0.004(2) -0.049(4) -0.014(2)
F6 0.072(4) 0.037(3) 0.113(6) 0.021(3) -0.065(4) -0.006(2)
F104 0.036(4) 0.026(3) 0.057(6) 0.004(3) -0.008(3) 0.008(3)
F105 0.109(7) 0.050(4) 0.054(4) 0.012(3) -0.005(4) -0.034(5)
F106 0.050(5) 0.039(4) 0.116(7) 0.019(4) -0.053(5) -0.020(3)
C209 0.0198(14) 0.0156(13) 0.0202(14) 0.0018(11) -0.0083(12) 0.0012(11)
C210 0.0198(15) 0.0187(14) 0.0237(15) -0.0013(11) -0.0062(12) -0.0006(12)
C211 0.0244(16) 0.0205(15) 0.0259(16) -0.0039(12) -0.0108(13) 0.0028(12)
C212 0.0300(17) 0.0252(16) 0.0205(15) -0.0039(12) -0.0063(13) 0.0036(13)
C213 0.0217(15) 0.0229(15) 0.0239(16) 0.0011(12) -0.0048(13) 0.0008(12)
C214 0.0235(15) 0.0174(14) 0.0267(16) -0.0027(12) -0.0103(13) 0.0010(12)
C215 0.0344(19) 0.041(2) 0.0333(19) -0.0130(15) -0.0082(16) -0.0028(16)
F7 0.0703(16) 0.0378(12) 0.0558(14) -0.0113(10) -0.0143(12) -0.0208(11)
F8 0.0638(16) 0.0802(18) 0.0849(18) -0.0398(15) -0.0521(15) 0.0119(13)
F9 0.0682(16) 0.0824(17) 0.0362(12) -0.0337(12) 0.0074(11) -0.0306(13)
C216 0.0258(17) 0.0392(19) 0.0305(18) -0.0040(15) -0.0014(14) -0.0043(15)
F10 0.0323(12) 0.099(2) 0.0633(16) -0.0417(14) 0.0152(11) -0.0170(12)
F11 0.0515(16) 0.0692(18) 0.142(3) 0.0619(18) -0.0231(17) -0.0277(13)
F12 0.0424(13) 0.104(2) 0.0476(13) -0.0160(13) -0.0051(11) -0.0391(13)
C217 0.0213(15) 0.0176(14) 0.0245(15) -0.0047(11) -0.0063(12) 0.0011(12)
C218 0.0214(15) 0.0262(16) 0.0267(16) -0.0043(12) -0.0081(13) -0.0009(12)
C219 0.0214(16) 0.0279(16) 0.0322(17) -0.0058(13) -0.0037(13) -0.0016(13)
C220 0.0161(15) 0.0299(17) 0.046(2) -0.0095(15) -0.0060(14) -0.0030(13)
C221 0.0219(16) 0.0249(16) 0.0386(19) -0.0071(13) -0.0135(14) 0.0011(13)
C222 0.0232(15) 0.0217(15) 0.0272(16) -0.0032(12) -0.0068(13) -0.0027(12)
C223 0.0231(17) 0.046(2) 0.039(2) -0.0036(16) -0.0007(15) -0.0096(15)
F13 0.0615(16) 0.0568(15) 0.0615(16) 0.0233(12) 0.0119(12) 0.0100(12)
F14 0.0595(15) 0.113(2) 0.0329(12) -0.0120(13) -0.0009(11) -0.0438(15)
F15 0.0256(11) 0.0661(15) 0.0518(13) -0.0018(11) 0.0067(9) -0.0114(10)
C224 0.0289(18) 0.044(2) 0.046(2) -0.0023(16) -0.0183(17) -0.0032(16)
F16 0.0522(15) 0.0817(18) 0.0856(18) 0.0226(14) -0.0488(14) -0.0317(13)
F17 0.101(2) 0.0462(14) 0.107(2) 0.0076(14) -0.0730(19) 0.0044(14)
F18 0.0489(15) 0.157(3) 0.0467(15) -0.0094(16) -0.0272(13) 0.0036(16)
C225 0.0144(14) 0.0254(15) 0.0211(15) -0.0043(12) -0.0063(12) -0.0018(12)
C226 0.0235(16) 0.0291(16) 0.0228(16) -0.0026(12) -0.0063(13) 0.0020(13)
C227 0.0265(16) 0.0324(17) 0.0267(16) -0.0110(13) -0.0096(13) 0.0062(13)
C228 0.0256(16) 0.0225(16) 0.0369(18) -0.0094(13) -0.0106(14) 0.0037(13)
C229 0.0208(15) 0.0227(15) 0.0293(16) -0.0013(12) -0.0099(13) -0.0004(12)
C230 0.0196(15) 0.0255(15) 0.0214(15) -0.0036(12) -0.0049(12) -0.0003(12)
C231 0.052(2) 0.036(2) 0.035(2) -0.0121(15) -0.0112(18) 0.0049(17)
F19 0.0537(15) 0.107(2) 0.0446(14) -0.0351(14) 0.0159(12) -0.0245(14)
F20 0.0688(17) 0.108(2) 0.0343(12) -0.0189(13) -0.0155(12) -0.0271(15)
F21 0.237(4) 0.0597(17) 0.0452(16) -0.0269(13) -0.021(2) 0.067(2)
C232 0.0328(18) 0.0248(16) 0.0316(18) -0.0024(13) -0.0112(15) -0.0009(14)
F22 0.0907(18) 0.0206(10) 0.0502(13) 0.0017(9) -0.0169(12) -0.0075(11)
F23 0.0527(13) 0.0447(12) 0.0432(12) 0.0102(9) -0.0309(10) -0.0088(10)
F24 0.0334(11) 0.0642(14) 0.0419(12) 0.0187(10) -0.0017(10) 0.0014(10)

loop_
_atom_type_symbol
_atom_type_description
_atom_type_scat_dispersion_real
_atom_type_scat_dispersion_imag
_atom_type_scat_source
C C 0.0033 0.0016 'International Tables Vol C Tables 4.2.6.8 and 6.1.1.4'
H H 0.0000 0.0000 'International Tables Vol C Tables 4.2.6.8 and 6.1.1.4'
B B 0.0013 0.0007 'International Tables Vol C Tables 4.2.6.8 and 6.1.1.4'
O O 0.0106 0.0060 'International Tables Vol C Tables 4.2.6.8 and 6.1.1.4'
F F 0.0171 0.0103 'International Tables Vol C Tables 4.2.6.8 and 6.1.1.4'
P P 0.1023 0.0942 'International Tables Vol C Tables 4.2.6.8 and 6.1.1.4'
Rh Rh -1.1178 0.9187 'International Tables Vol C Tables 4.2.6.8 and 6.1.1.4'

loop_
_geom_angle_atom_site_label_1
_geom_angle_atom_site_label_2
_geom_angle_atom_site_label_3
_geom_angle
C3 Rh1 C4 38.31(11)
C3 Rh1 O1 86.81(9)
C4 Rh1 O1 87.15(9)
C3 Rh1 P1 84.01(8)
C4 Rh1 P1 82.29(8)
O1 Rh1 P1 169.34(6)
C3 Rh1 P3 142.61(8)
C4 Rh1 P3 105.58(8)
O1 Rh1 P3 80.57(5)
P1 Rh1 P3 103.63(3)
C3 Rh1 P2 93.72(8)
C4 Rh1 P2 131.20(8)
O1 Rh1 P2 80.08(5)
P1 Rh1 P2 105.87(3)
P3 Rh1 P2 118.17(3)
C6 P1 C11 110.15(14)
C6 P1 C1 106.61(14)
C11 P1 C1 103.42(14)
C6 P1 Rh1 115.82(10)
C11 P1 Rh1 120.14(10)
C1 P1 Rh1 98.11(10)
C22 P3 C43 100.41(13)
C22 P3 C49 103.37(14)
C43 P3 C49 101.58(13)
C22 P3 Rh1 98.66(9)
C43 P3 Rh1 119.64(9)
C49 P3 Rh1 128.27(9)
C37 P2 C31 102.90(13)
C37 P2 C16 101.43(13)
C31 P2 C16 101.27(13)
C37 P2 Rh1 126.85(9)
C31 P2 Rh1 120.30(9)
C16 P2 Rh1 99.00(9)
C21 O1 C27 116.1(2)
C21 O1 Rh1 121.07(16)
C27 O1 Rh1 119.50(16)
C5 C1 C2 101.4(2)
C5 C1 P1 103.9(2)
C2 C1 P1 105.6(2)
C3 C2 C1 100.7(2)
C4 C3 C2 108.4(2)
C4 C3 Rh1 71.38(16)
C2 C3 Rh1 113.50(19)
C3 C4 C5 109.0(2)
C3 C4 Rh1 70.30(16)
C5 C4 Rh1 115.23(19)
C4 C5 C1 99.8(2)
C10 C6 C7 104.5(2)
C10 C6 P1 117.9(2)
C7 C6 P1 116.3(2)
C6 C7 C8 101.7(4)
C9 C8 C7 109.4(5)
C10 C9 C8 103.2(6)
C9 C10 C6 103.3(6)
C15 C11 C12 103.8(2)
C15 C11 P1 119.2(2)
C12 C11 P1 116.2(2)
C13 C12 C11 105.6(3)
C14 C13 C12 106.4(3)
C13 C14 C15 102.8(3)
C14 C15 C11 102.6(3)
C21 C16 C17 117.3(3)
C21 C16 P2 119.3(2)
C17 C16 P2 123.4(2)
C18 C17 C16 120.2(3)
C17 C18 C19 120.9(3)
C20 C19 C18 120.5(3)
C21 C20 C19 116.6(3)
C21 C20 C28 119.2(2)
C19 C20 C28 124.0(3)
C16 C21 C20 124.5(3)
C16 C21 O1 117.3(2)
C20 C21 O1 118.2(2)
C27 C22 C23 116.8(3)
C27 C22 P3 119.4(2)
C23 C22 P3 123.8(2)
C24 C23 C22 120.7(3)
C23 C24 C25 120.2(3)
C26 C25 C24 121.0(3)
C27 C26 C25 116.5(3)
C27 C26 C28 118.8(3)
C25 C26 C28 124.6(3)
C26 C27 C22 124.6(3)
C26 C27 O1 119.0(2)
C22 C27 O1 116.4(2)
C26 C28 C30 111.8(3)
C26 C28 C20 107.5(2)
C30 C28 C20 111.8(2)
C26 C28 C29 108.7(2)
C30 C28 C29 109.4(3)
C20 C28 C29 107.5(2)
C48 C43 C44 119.0(3)
C48 C43 P3 123.8(2)
C44 C43 P3 117.2(2)
C43 C48 C47 120.4(3)
C46 C47 C48 120.2(3)
C47 C46 C45 119.8(3)
C44 C45 C46 120.2(3)
C45 C44 C43 120.4(3)
C54 C49 C50 118.0(3)
C54 C49 P3 123.9(2)
C50 C49 P3 118.1(2)
C51 C50 C49 121.3(3)
C50 C51 C52 119.9(3)
C53 C52 C51 119.7(3)
C52 C53 C54 120.4(3)
C49 C54 C53 120.6(3)
C32 C31 C36 118.2(3)
C32 C31 P2 120.7(2)
C36 C31 P2 121.0(2)
C35 C36 C31 120.7(3)
C34 C35 C36 120.0(3)
C33 C34 C35 119.8(3)
C34 C33 C32 120.5(3)
C31 C32 C33 120.8(3)
C38 C37 C42 119.3(3)
C38 C37 P2 124.6(2)
C42 C37 P2 116.0(2)
C41 C42 C37 120.4(3)
C40 C41 C42 120.0(3)
C41 C40 C39 120.0(3)
C40 C39 C38 120.2(3)
C37 C38 C39 120.0(3)
C209 B200 C201 105.6(2)
C209 B200 C217 113.7(2)
C201 B200 C217 111.5(2)
C209 B200 C225 110.9(2)
C201 B200 C225 112.5(2)
C217 B200 C225 102.8(2)
C202 C201 C206 114.9(3)
C202 C201 B200 123.8(2)
C206 C201 B200 121.2(2)
C203 C202 C201 122.4(3)
C204 C203 C202 121.3(3)
C204 C203 C207 119.3(3)
C202 C203 C207 119.4(3)
C205 C204 C203 117.5(3)
C206 C205 C204 121.2(3)
C206 C205 C208 120.9(3)
C204 C205 C208 117.8(3)
C205 C206 C201 122.6(3)
F3 C207 F1 107.3(3)
F3 C207 F2 104.2(3)
F1 C207 F2 106.7(3)
F3 C207 C203 113.8(3)
F1 C207 C203 113.0(3)
F2 C207 C203 111.3(3)
F106 C208 F6 120.3(6)
F106 C208 F4 75.4(5)
F6 C208 F4 108.1(4)
F106 C208 F104 108.0(5)
F6 C208 F104 23.5(5)
F4 C208 F104 127.0(5)
F106 C208 F105 106.0(5)
F6 C208 F105 79.4(5)
F4 C208 F105 34.3(4)
F104 C208 F105 102.2(5)
F106 C208 F5 28.1(5)
F6 C208 F5 106.2(4)
F4 C208 F5 103.0(4)
F104 C208 F5 87.2(5)
F105 C208 F5 130.3(5)
F106 C208 C205 116.8(4)
F6 C208 C205 115.6(4)
F4 C208 C205 112.8(4)
F104 C208 C205 111.6(4)
F105 C208 C205 111.0(4)
F5 C208 C205 110.2(3)
C214 C209 C210 115.0(3)
C214 C209 B200 120.2(2)
C210 C209 B200 124.6(2)
C211 C210 C209 122.5(3)
C212 C211 C210 121.0(3)
C212 C211 C215 120.6(3)
C210 C211 C215 118.4(3)
C211 C212 C213 117.9(3)
C214 C213 C212 120.4(3)
C214 C213 C216 119.9(3)
C212 C213 C216 119.7(3)
C213 C214 C209 123.2(3)
F9 C215 F8 107.2(3)
F9 C215 F7 106.6(3)
F8 C215 F7 105.0(3)
F9 C215 C211 113.6(3)
F8 C215 C211 111.8(3)
F7 C215 C211 112.1(3)
F10 C216 F12 105.9(3)
F10 C216 F11 107.3(3)
F12 C216 F11 104.8(3)
F10 C216 C213 113.9(3)
F12 C216 C213 112.9(3)
F11 C216 C213 111.4(3)
C218 C217 C222 115.5(3)
C218 C217 B200 122.9(3)
C222 C217 B200 121.2(3)
C217 C218 C219 122.8(3)
C220 C219 C218 120.1(3)
C220 C219 C223 121.1(3)
C218 C219 C223 118.8(3)
C221 C220 C219 118.7(3)
C220 C221 C222 120.4(3)
C220 C221 C224 119.7(3)
C222 C221 C224 119.9(3)
C221 C222 C217 122.5(3)
F14 C223 F13 107.5(3)
F14 C223 F15 105.9(3)
F13 C223 F15 105.9(3)
F14 C223 C219 112.4(3)
F13 C223 C219 111.7(3)
F15 C223 C219 112.9(3)
F16 C224 F17 105.9(3)
F16 C224 F18 106.9(3)
F17 C224 F18 104.2(3)
F16 C224 C221 113.8(3)
F17 C224 C221 112.1(3)
F18 C224 C221 113.2(3)
C230 C225 C226 114.9(3)
C230 C225 B200 123.6(2)
C226 C225 B200 121.2(3)
C227 C226 C225 122.4(3)
C226 C227 C228 120.9(3)
C226 C227 C231 119.1(3)
C228 C227 C231 120.1(3)
C229 C228 C227 117.7(3)
C228 C229 C230 121.0(3)
C228 C229 C232 120.5(3)
C230 C229 C232 118.5(3)
C229 C230 C225 123.1(3)
F21 C231 F19 107.9(4)
F21 C231 F20 105.4(3)
F19 C231 F20 103.7(3)
F21 C231 C227 113.7(3)
F19 C231 C227 113.5(3)
F20 C231 C227 112.0(3)
F24 C232 F22 107.2(3)
F24 C232 F23 106.5(3)
F22 C232 F23 105.6(3)
F24 C232 C229 112.1(3)
F22 C232 C229 113.3(3)
F23 C232 C229 111.8(3)

loop_
_geom_bond_atom_site_label_1
_geom_bond_atom_site_label_2
_geom_bond_distance
Rh1 C3 2.151(3)
Rh1 C4 2.165(3)
Rh1 O1 2.1837(19)
Rh1 P1 2.2285(8)
Rh1 P3 2.3529(7)
Rh1 P2 2.4007(7)
P1 C6 1.826(3)
P1 C11 1.840(3)
P1 C1 1.844(3)
P3 C22 1.836(3)
P3 C43 1.838(3)
P3 C49 1.841(3)
P2 C37 1.832(3)
P2 C31 1.840(3)
P2 C16 1.848(3)
O1 C21 1.410(3)
O1 C27 1.411(3)
C1 C5 1.544(4)
C1 C2 1.546(4)
C2 C3 1.515(4)
C3 C4 1.416(4)
C4 C5 1.522(4)
C6 C10 1.533(4)
C6 C7 1.548(4)
C7 C8 1.558(7)
C8 C9 1.541(8)
C9 C10 1.528(7)
C108 C109 1.539(8)
C11 C15 1.537(5)
C11 C12 1.561(4)
C12 C13 1.536(5)
C13 C14 1.523(5)
C14 C15 1.533(5)
C16 C21 1.381(4)
C16 C17 1.388(4)
C17 C18 1.381(4)
C18 C19 1.389(4)
C19 C20 1.389(4)
C20 C21 1.388(4)
C20 C28 1.534(4)
C22 C27 1.384(4)
C22 C23 1.394(4)
C23 C24 1.380(5)
C24 C25 1.392(5)
C25 C26 1.389(4)
C26 C27 1.384(4)
C26 C28 1.530(4)
C28 C30 1.533(4)
C28 C29 1.551(5)
C43 C48 1.384(4)
C43 C44 1.402(4)
C48 C47 1.397(4)
C47 C46 1.382(5)
C46 C45 1.389(5)
C45 C44 1.383(4)
C49 C54 1.387(4)
C49 C50 1.400(4)
C50 C51 1.383(4)
C51 C52 1.386(5)
C52 C53 1.375(5)
C53 C54 1.398(5)
C31 C32 1.385(4)
C31 C36 1.395(4)
C36 C35 1.386(4)
C35 C34 1.383(5)
C34 C33 1.367(5)
C33 C32 1.387(4)
C37 C38 1.384(4)
C37 C42 1.389(4)
C42 C41 1.383(4)
C41 C40 1.376(5)
C40 C39 1.380(5)
C39 C38 1.388(4)
B200 C209 1.628(4)
B200 C201 1.631(4)
B200 C217 1.638(4)
B200 C225 1.642(4)
C201 C202 1.405(4)
C201 C206 1.410(4)
C202 C203 1.390(4)
C203 C204 1.388(4)
C203 C207 1.495(4)
C204 C205 1.386(4)
C205 C206 1.384(4)
C205 C208 1.497(5)
C207 F3 1.327(4)
C207 F1 1.329(4)
C207 F2 1.356(4)
C208 F106 1.294(5)
C208 F6 1.300(5)
C208 F4 1.321(5)
C208 F104 1.343(5)
C208 F105 1.354(5)
C208 F5 1.363(5)
C209 C214 1.399(4)
C209 C210 1.402(4)
C210 C211 1.393(4)
C211 C212 1.380(4)
C211 C215 1.499(4)
C212 C213 1.400(4)
C213 C214 1.383(4)
C213 C216 1.497(4)
C215 F9 1.319(4)
C215 F8 1.335(4)
C215 F7 1.337(4)
C216 F10 1.313(4)
C216 F12 1.320(4)
C216 F11 1.330(4)
C217 C218 1.383(4)
C217 C222 1.401(4)
C218 C219 1.393(4)
C219 C220 1.383(5)
C219 C223 1.499(5)
C220 C221 1.376(5)
C221 C222 1.388(4)
C221 C224 1.495(5)
C223 F14 1.323(4)
C223 F13 1.333(4)
C223 F15 1.335(4)
C224 F16 1.316(4)
C224 F17 1.327(4)
C224 F18 1.333(5)
C225 C230 1.393(4)
C225 C226 1.408(4)
C226 C227 1.388(4)
C227 C228 1.391(5)
C227 C231 1.493(5)
C228 C229 1.381(4)
C229 C230 1.385(4)
C229 C232 1.497(4)
C231 F21 1.311(4)
C231 F19 1.327(5)
C231 F20 1.331(5)
C232 F24 1.330(4)
C232 F22 1.333(4)
C232 F23 1.343(4)

loop_
_platon_squeeze_void_nr
_platon_squeeze_void_average_x
_platon_squeeze_void_average_y
_platon_squeeze_void_average_z
_platon_squeeze_void_volume
_platon_squeeze_void_count_electrons
_platon_squeeze_void_content
1 0.000 0.000 0.500 321 -18 ' '
2 0.166 0.715 0.719 25 1 ' '
3 0.833 0.285 0.281 25 0 ' '
